data_7213250
loop_
_publ_author_name
'Kocienski, Philip'
'Narquizian, Robert'
'Raubo, Piotr'
'Smith, Christopher'
'Farrugia, Louis J.'
'Muir, Kenneth'
'Boyle, F. Thomas'

_publ_section_title
;
 Synthetic studies on the pederin family of antitumour agents. Syntheses
 of mycalamide B, theopederin D and pederin
;
_journal_issue 15
_journal_name_full 'Journal of the Chemical Society, Perkin Transactions 1'
_journal_page_first 2357
_journal_paper_doi 10.1039/a909898d
_journal_year 2000
_chemical_formula_moiety 'C23 H43 N O9 Si'
_chemical_formula_sum 'C23 H43 N O9 Si'
_chemical_formula_weight 505.67
_chemical_name_systematic
;
 
 ?
;
_space_group_IT_number 19
_symmetry_cell_setting orthorhombic
_symmetry_space_group_name_Hall 'P 2ac 2ab'
_symmetry_space_group_name_H-M 'P 21 21 21'
_atom_sites_solution_hydrogens geom
_atom_sites_solution_primary direct
_atom_sites_solution_secondary difmap
_audit_creation_method SHELXL-97
_cell_angle_alpha 90.00
_cell_angle_beta 90.00
_cell_angle_gamma 90.00
_cell_formula_units_Z 4
_cell_length_a 9.824(2)
_cell_length_b 13.368(2)
_cell_length_c 22.340(6)
_cell_measurement_reflns_used 21
_cell_measurement_temperature 293(2)
_cell_measurement_theta_max 19.2
_cell_measurement_theta_min 9.7
_cell_volume 2933.9(11)
_computing_cell_refinement 'CAD4 Express (Enraf Nonius, 1992)'
_computing_data_collection 'CAD4 Express (Enraf Nonius, 1992)'
_computing_data_reduction 'XCAD4 (Harms, 1996)'
_computing_structure_refinement 'SHELXL-97 (Sheldrick, 1997)'
_computing_structure_solution 'SHELXS-97 (Sheldrick, 1990)'
_diffrn_ambient_temperature 293(2)
_diffrn_measured_fraction_theta_full 0.996
_diffrn_measured_fraction_theta_max 0.996
_diffrn_measurement_method 'non-profiled omega scans'
_diffrn_radiation_monochromator graphite
_diffrn_radiation_source 'fine-focus sealed tube'
_diffrn_radiation_type MoK\a
_diffrn_radiation_wavelength 0.71073
_diffrn_reflns_av_R_equivalents 0.0519
_diffrn_reflns_av_sigmaI/netI 0.0457
_diffrn_reflns_limit_h_max 10
_diffrn_reflns_limit_h_min -10
_diffrn_reflns_limit_k_max 14
_diffrn_reflns_limit_k_min -14
_diffrn_reflns_limit_l_max 23
_diffrn_reflns_limit_l_min -23
_diffrn_reflns_number 10536
_diffrn_reflns_theta_full 22.00
_diffrn_reflns_theta_max 22.00
_diffrn_reflns_theta_min 2.38
_diffrn_standards_decay_% 0
_diffrn_standards_interval_count 496
_diffrn_standards_interval_time 120
_diffrn_standards_number 3
_exptl_absorpt_coefficient_mu 0.125
_exptl_absorpt_correction_type none
_exptl_crystal_colour white
_exptl_crystal_density_diffrn 1.145
_exptl_crystal_density_method 'not measured'
_exptl_crystal_description needle
_exptl_crystal_F_000 1096
_exptl_crystal_size_max 0.60
_exptl_crystal_size_mid 0.18
_exptl_crystal_size_min 0.11
_refine_diff_density_max 0.664
_refine_diff_density_min -0.520
_refine_diff_density_rms 0.058
_refine_ls_abs_structure_details 'Flack H D (1983), Acta Cryst. A39, 876-881'
_refine_ls_abs_structure_Flack -0.3(7)
_refine_ls_extinction_method none
_refine_ls_goodness_of_fit_ref 1.044
_refine_ls_hydrogen_treatment mixed
_refine_ls_matrix_type full
_refine_ls_number_parameters 307
_refine_ls_number_reflns 3588
_refine_ls_number_restraints 30
_refine_ls_restrained_S_all 1.047
_refine_ls_R_factor_all 0.1277
_refine_ls_R_factor_gt 0.0825
_refine_ls_shift/su_max 0.001
_refine_ls_shift/su_mean 0.000
_refine_ls_structure_factor_coef Fsqd
_refine_ls_weighting_details 'w=1/[\s^2^(Fo^2^)+(0.1490P)^2^+2.7544P] where P=(Fo^2^+2Fc^2^)/3'
_refine_ls_weighting_scheme calc
_refine_ls_wR_factor_gt 0.2280
_refine_ls_wR_factor_ref 0.2709
_reflns_number_gt 2369
_reflns_number_total 3588
_reflns_threshold_expression >2sigma(I)
_cod_data_source_file a909898dsup1.cif
_cod_data_source_block Compound9
_cod_depositor_comments
;
The following automatic conversions were performed:

'_refine_ls_weighting_scheme' value 'calc
w=1/[\s^2^(Fo^2^)+(0.1490P)^2^+2.7544P] where P=(Fo^2^+2Fc^2^)/3' was
changed to 'calc'. New tag '_refine_ls_weighting_details' was
created. The value of the new tag was set to
'w=1/[\s^2^(Fo^2^)+(0.1490P)^2^+2.7544P] where P=(Fo^2^+2Fc^2^)/3'.

Automatic conversion script
Id: cif_fix_values 3143 2015-03-26 13:38:13Z robertas 
;
_cod_original_cell_volume 2933.9(12)
_cod_database_code 7213250

loop_
_symmetry_equiv_pos_as_xyz
'x, y, z'
'x+1/2, -y+1/2, -z'
'-x, y+1/2, -z+1/2'
'-x+1/2, -y, z+1/2'

loop_
_atom_site_label
_atom_site_type_symbol
_atom_site_fract_x
_atom_site_fract_y
_atom_site_fract_z
_atom_site_U_iso_or_equiv
_atom_site_adp_type
_atom_site_occupancy
_atom_site_calc_flag
_atom_site_refinement_flags
Si1 Si 1.3358(4) 0.1348(4) -0.1973(2) 0.1700(18) Uani 1 d DU
O7A O 0.8829(5) 0.4555(4) -0.0402(3) 0.1009(19) Uani 1 d .
O7B O 0.6688(6) 0.4096(4) -0.0331(4) 0.119(2) Uani 1 d .
O8 O 0.9656(5) 0.2792(4) -0.0075(4) 0.118(2) Uani 1 d .
O10 O 0.7371(5) 0.1147(4) 0.0816(2) 0.0842(15) Uani 1 d .
O12 O 0.7048(6) -0.0567(4) 0.0739(3) 0.0882(16) Uani 1 d .
O13 O 0.8791(6) -0.2088(3) 0.0206(3) 0.0978(18) Uani 1 d .
O15 O 0.7693(4) 0.0431(3) -0.0760(2) 0.0719(13) Uani 1 d .
O17 O 0.9431(8) 0.1311(8) -0.2347(4) 0.169(4) Uani 1 d .
O18 O 1.1962(7) 0.1126(6) -0.1624(4) 0.136(3) Uani 1 d U
N9 N 0.7533(5) 0.2222(4) 0.0013(3) 0.0753(18) Uani 1 d .
H9 H 0.6686 0.2366 -0.0032 0.090 Uiso 1 calc R
C7 C 0.7865(7) 0.3914(5) -0.0290(4) 0.076(2) Uani 1 d .
C7A C 0.8443(10) 0.5554(7) -0.0586(5) 0.121(4) Uani 1 d .
H7A1 H 0.9247 0.5949 -0.0648 0.182 Uiso 0.50 calc PR
H7A2 H 0.7896 0.5857 -0.0279 0.182 Uiso 0.50 calc PR
H7A3 H 0.7931 0.5520 -0.0951 0.182 Uiso 0.50 calc PR
H7A4 H 0.7469 0.5601 -0.0604 0.182 Uiso 0.50 calc PR
H7A5 H 0.8820 0.5694 -0.0973 0.182 Uiso 0.50 calc PR
H7A6 H 0.8785 0.6031 -0.0301 0.182 Uiso 0.50 calc PR
C8 C 0.8441(7) 0.2909(5) -0.0111(4) 0.074(2) Uani 1 d .
C10 C 0.7891(6) 0.1233(5) 0.0220(4) 0.0684(19) Uani 1 d .
H10 H 0.8882 0.1151 0.0221 0.082 Uiso 1 calc R
C10A C 0.7687(10) 0.0199(7) 0.1045(4) 0.098(3) Uani 1 d .
H10A H 0.8664 0.0100 0.1025 0.117 Uiso 1 calc R
H10B H 0.7421 0.0172 0.1463 0.117 Uiso 1 calc R
C11 C 0.7235(6) 0.0429(5) -0.0162(3) 0.0627(17) Uani 1 d .
H11 H 0.6257 0.0575 -0.0172 0.075 Uiso 1 calc R
C12 C 0.7391(6) -0.0606(5) 0.0114(3) 0.0677(19) Uani 1 d .
H12 H 0.6726 -0.1045 -0.0081 0.081 Uiso 1 calc R
C13 C 0.8801(7) -0.1056(5) 0.0003(3) 0.0705(19) Uani 1 d .
H13 H 0.9484 -0.0678 0.0230 0.085 Uiso 1 calc R
C13A C 0.9336(12) -0.2247(8) 0.0776(5) 0.128(4) Uani 1 d .
H13A H 0.9288 -0.2946 0.0872 0.191 Uiso 0.50 calc PR
H13B H 0.8826 -0.1871 0.1065 0.191 Uiso 0.50 calc PR
H13C H 1.0269 -0.2033 0.0782 0.191 Uiso 0.50 calc PR
H13D H 0.9634 -0.1621 0.0941 0.191 Uiso 0.50 calc PR
H13E H 1.0096 -0.2696 0.0748 0.191 Uiso 0.50 calc PR
H13F H 0.8653 -0.2534 0.1031 0.191 Uiso 0.50 calc PR
C14 C 0.9160(8) -0.1035(6) -0.0657(4) 0.079(2) Uani 1 d .
C14A C 0.8188(9) -0.1724(6) -0.1025(4) 0.099(3) Uani 1 d .
H14A H 0.8282 -0.2402 -0.0891 0.148 Uiso 0.50 calc PR
H14B H 0.8419 -0.1683 -0.1442 0.148 Uiso 0.50 calc PR
H14C H 0.7264 -0.1509 -0.0969 0.148 Uiso 0.50 calc PR
H14D H 0.7694 -0.1327 -0.1311 0.148 Uiso 0.50 calc PR
H14E H 0.7558 -0.2046 -0.0759 0.148 Uiso 0.50 calc PR
H14F H 0.8713 -0.2221 -0.1232 0.148 Uiso 0.50 calc PR
C14B C 1.0650(8) -0.1382(7) -0.0724(4) 0.099(3) Uani 1 d .
H14G H 1.0729 -0.2065 -0.0597 0.148 Uiso 0.50 calc PR
H14H H 1.1228 -0.0968 -0.0482 0.148 Uiso 0.50 calc PR
H14I H 1.0920 -0.1328 -0.1136 0.148 Uiso 0.50 calc PR
H14J H 1.1190 -0.0843 -0.0880 0.148 Uiso 0.50 calc PR
H14K H 1.0690 -0.1940 -0.0994 0.148 Uiso 0.50 calc PR
H14L H 1.0998 -0.1579 -0.0340 0.148 Uiso 0.50 calc PR
C15 C 0.9035(7) 0.0054(5) -0.0870(4) 0.073(2) Uani 1 d .
H15 H 0.9679 0.0459 -0.0638 0.087 Uiso 1 calc R
C16 C 0.9312(8) 0.0229(7) -0.1520(4) 0.086(2) Uani 1 d .
H16A H 1.0105 -0.0157 -0.1635 0.103 Uiso 1 calc R
H16B H 0.8545 -0.0019 -0.1750 0.103 Uiso 1 calc R
C17 C 0.9550(10) 0.1299(8) -0.1685(5) 0.117(3) Uani 1 d .
H17 H 0.8801 0.1697 -0.1520 0.140 Uiso 1 calc R
C17A C 0.8968(19) 0.2117(16) -0.2623(8) 0.245(11) Uani 1 d .
H17A H 0.8953 0.2000 -0.3047 0.368 Uiso 0.50 calc PR
H17B H 0.9552 0.2675 -0.2537 0.368 Uiso 0.50 calc PR
H17C H 0.8063 0.2262 -0.2486 0.368 Uiso 0.50 calc PR
H17D H 0.8759 0.2625 -0.2333 0.368 Uiso 0.50 calc PR
H17E H 0.8160 0.1950 -0.2843 0.368 Uiso 0.50 calc PR
H17F H 0.9649 0.2363 -0.2894 0.368 Uiso 0.50 calc PR
C18 C 1.0864(10) 0.1740(7) -0.1465(5) 0.110(3) Uani 1 d U
H18A H 1.0988 0.2399 -0.1639 0.132 Uiso 1 calc R
H18B H 1.0831 0.1812 -0.1034 0.132 Uiso 1 calc R
C19 C 1.4701(14) 0.2080(13) -0.1576(8) 0.258(8) Uani 1 d DU
H19A H 1.4317 0.2692 -0.1427 0.388 Uiso 0.50 calc PR
H19B H 1.5427 0.2229 -0.1849 0.388 Uiso 0.50 calc PR
H19C H 1.5048 0.1694 -0.1247 0.388 Uiso 0.50 calc PR
H19D H 1.5545 0.1718 -0.1588 0.388 Uiso 0.50 calc PR
H19E H 1.4434 0.2180 -0.1167 0.388 Uiso 0.50 calc PR
H19F H 1.4814 0.2716 -0.1768 0.388 Uiso 0.50 calc PR
C20 C 1.304(2) 0.2333(14) -0.2545(9) 0.276(9) Uani 1 d DU
H20A H 1.2600 0.2896 -0.2360 0.414 Uiso 0.50 calc PR
H20B H 1.2464 0.2069 -0.2855 0.414 Uiso 0.50 calc PR
H20C H 1.3889 0.2543 -0.2716 0.414 Uiso 0.50 calc PR
H20D H 1.3368 0.2110 -0.2927 0.414 Uiso 0.50 calc PR
H20E H 1.3505 0.2936 -0.2433 0.414 Uiso 0.50 calc PR
H20F H 1.2079 0.2462 -0.2571 0.414 Uiso 0.50 calc PR
C21 C 1.4176(10) 0.0169(5) -0.2218(6) 0.186(5) Uani 1 d DU
C22 C 1.5551(13) 0.0335(14) -0.2526(7) 0.257(9) Uani 1 d DU
H22A H 1.6174 0.0637 -0.2249 0.385 Uiso 0.50 calc PR
H22B H 1.5432 0.0769 -0.2865 0.385 Uiso 0.50 calc PR
H22C H 1.5910 -0.0295 -0.2658 0.385 Uiso 0.50 calc PR
H22D H 1.5503 0.0103 -0.2932 0.385 Uiso 0.50 calc PR
H22E H 1.6245 -0.0029 -0.2316 0.385 Uiso 0.50 calc PR
H22F H 1.5768 0.1036 -0.2523 0.385 Uiso 0.50 calc PR
C23 C 1.3145(17) -0.0319(18) -0.2644(9) 0.381(15) Uani 1 d DU
H23A H 1.2309 -0.0440 -0.2434 0.571 Uiso 0.50 calc PR
H23B H 1.3504 -0.0941 -0.2788 0.571 Uiso 0.50 calc PR
H23C H 1.2975 0.0120 -0.2976 0.571 Uiso 0.50 calc PR
H23D H 1.3550 -0.0401 -0.3032 0.571 Uiso 0.50 calc PR
H23E H 1.2354 0.0100 -0.2677 0.571 Uiso 0.50 calc PR
H23F H 1.2884 -0.0961 -0.2489 0.571 Uiso 0.50 calc PR
C24 C 1.4362(17) -0.0462(16) -0.1650(8) 0.353(15) Uani 1 d DU
H24A H 1.3490 -0.0588 -0.1472 0.530 Uiso 0.50 calc PR
H24B H 1.4926 -0.0106 -0.1371 0.530 Uiso 0.50 calc PR
H24C H 1.4787 -0.1086 -0.1751 0.530 Uiso 0.50 calc PR
H24D H 1.5312 -0.0598 -0.1591 0.530 Uiso 0.50 calc PR
H24E H 1.3876 -0.1081 -0.1692 0.530 Uiso 0.50 calc PR
H24F H 1.4015 -0.0100 -0.1311 0.530 Uiso 0.50 calc PR

loop_
_atom_site_aniso_label
_atom_site_aniso_U_11
_atom_site_aniso_U_22
_atom_site_aniso_U_33
_atom_site_aniso_U_23
_atom_site_aniso_U_13
_atom_site_aniso_U_12
Si1 0.147(3) 0.184(4) 0.178(3) 0.034(3) 0.079(3) 0.025(3)
O7A 0.060(3) 0.062(3) 0.180(6) 0.020(4) 0.001(3) -0.007(3)
O7B 0.057(3) 0.072(4) 0.228(8) 0.030(4) -0.003(4) 0.007(3)
O8 0.040(3) 0.085(4) 0.228(8) 0.032(5) -0.006(4) 0.000(3)
O10 0.077(3) 0.079(4) 0.096(4) 0.000(3) 0.004(3) 0.015(3)
O12 0.089(4) 0.076(3) 0.099(4) 0.012(3) 0.011(3) -0.004(3)
O13 0.105(4) 0.052(3) 0.137(5) 0.020(3) 0.001(4) 0.007(3)
O15 0.054(3) 0.068(3) 0.093(4) 0.009(3) -0.009(3) 0.007(2)
O17 0.153(7) 0.223(10) 0.131(6) 0.084(7) 0.009(5) 0.049(7)
O18 0.100(4) 0.117(5) 0.190(7) 0.042(5) 0.036(4) 0.018(3)
N9 0.036(3) 0.047(3) 0.142(5) 0.004(4) -0.004(3) 0.004(2)
C7 0.048(4) 0.060(4) 0.121(6) 0.002(4) 0.014(4) -0.001(4)
C7A 0.089(6) 0.084(6) 0.190(11) 0.030(6) 0.004(6) -0.009(5)
C8 0.040(3) 0.063(4) 0.117(6) -0.003(4) 0.005(4) 0.001(3)
C10 0.041(3) 0.056(4) 0.108(6) 0.003(4) -0.011(4) 0.004(3)
C10A 0.098(6) 0.102(7) 0.093(6) -0.006(5) -0.006(5) 0.009(6)
C11 0.041(3) 0.065(4) 0.082(5) 0.007(4) -0.002(3) 0.004(3)
C12 0.056(4) 0.058(4) 0.089(5) 0.007(4) 0.000(4) 0.001(3)
C13 0.066(4) 0.049(4) 0.097(6) 0.011(4) -0.011(4) 0.003(3)
C13A 0.144(9) 0.092(7) 0.146(9) 0.044(7) -0.024(8) 0.026(7)
C14 0.076(5) 0.062(4) 0.099(6) -0.006(4) -0.003(4) 0.009(4)
C14A 0.101(6) 0.072(5) 0.123(7) -0.014(5) -0.019(5) -0.007(5)
C14B 0.083(5) 0.089(6) 0.124(7) -0.002(5) 0.005(5) 0.026(5)
C15 0.058(4) 0.060(4) 0.100(6) 0.013(4) 0.010(4) 0.002(3)
C16 0.080(5) 0.098(6) 0.080(5) 0.018(5) 0.006(4) 0.003(4)
C17 0.099(7) 0.108(7) 0.144(9) 0.042(7) 0.032(6) 0.039(6)
C17A 0.203(15) 0.30(2) 0.230(17) 0.196(19) -0.016(14) 0.023(16)
C18 0.117(6) 0.080(5) 0.133(8) 0.016(5) 0.038(6) 0.002(4)
C19 0.168(11) 0.214(16) 0.39(2) -0.002(12) 0.109(10) -0.076(11)
C20 0.32(2) 0.199(14) 0.307(19) 0.124(13) 0.153(12) 0.045(14)
C21 0.135(9) 0.197(8) 0.227(14) 0.028(6) 0.063(8) 0.039(7)
C22 0.174(12) 0.29(2) 0.31(2) 0.049(16) 0.133(13) 0.070(12)
C23 0.30(2) 0.31(3) 0.54(4) -0.16(2) -0.03(2) -0.03(3)
C24 0.24(2) 0.32(2) 0.50(3) 0.29(3) 0.105(18) 0.070(18)

loop_
_atom_type_symbol
_atom_type_description
_atom_type_scat_dispersion_real
_atom_type_scat_dispersion_imag
_atom_type_scat_source
C C 0.0033 0.0016 'International Tables Vol C Tables 4.2.6.8 and 6.1.1.4'
H H 0.0000 0.0000 'International Tables Vol C Tables 4.2.6.8 and 6.1.1.4'
O O 0.0106 0.0060 'International Tables Vol C Tables 4.2.6.8 and 6.1.1.4'
N N 0.0061 0.0033 'International Tables Vol C Tables 4.2.6.8 and 6.1.1.4'
Si Si 0.0817 0.0704 'International Tables Vol C Tables 4.2.6.8 and 6.1.1.4'

loop_
_geom_angle_atom_site_label_1
_geom_angle_atom_site_label_2
_geom_angle_atom_site_label_3
_geom_angle
O18 Si1 C21 110.9(5)
O18 Si1 C20 108.7(7)
C21 Si1 C20 118.1(8)
O18 Si1 C19 118.1(7)
C21 Si1 C19 106.3(8)
C20 Si1 C19 94.3(11)
C7 O7A C7A 118.1(6)
C10A O10 C10 109.5(6)
C10A O12 C12 113.7(6)
C13A O13 C13 115.2(7)
C11 O15 C15 117.1(5)
C17A O17 C17 120.1(13)
C18 O18 Si1 132.2(6)
C8 N9 C10 123.0(5)
O7B C7 O7A 124.1(7)
O7B C7 C8 124.6(6)
O7A C7 C8 111.3(6)
O8 C8 N9 124.7(7)
O8 C8 C7 120.2(6)
N9 C8 C7 115.1(5)
O10 C10 N9 106.6(6)
O10 C10 C11 108.3(5)
N9 C10 C11 111.4(6)
O12 C10A O10 112.8(7)
O15 C11 C10 113.3(5)
O15 C11 C12 110.6(6)
C10 C11 C12 112.0(6)
O12 C12 C11 109.6(5)
O12 C12 C13 112.5(6)
C11 C12 C13 112.6(6)
O13 C13 C14 108.8(6)
O13 C13 C12 108.4(6)
C14 C13 C12 111.1(6)
C13 C14 C15 107.5(6)
C13 C14 C14B 108.0(7)
C15 C14 C14B 109.3(7)
C13 C14 C14A 111.1(7)
C15 C14 C14A 110.3(7)
C14B C14 C14A 110.6(7)
O15 C15 C16 106.1(6)
O15 C15 C14 110.7(6)
C16 C15 C14 115.8(7)
C17 C16 C15 114.7(8)
O17 C17 C16 104.1(10)
O17 C17 C18 112.9(8)
C16 C17 C18 115.5(8)
O18 C18 C17 110.4(8)
C22 C21 C23 111.5(5)
C22 C21 C24 110.3(4)
C23 C21 C24 110.9(5)
C22 C21 Si1 113.1(8)
C23 C21 Si1 105.0(11)
C24 C21 Si1 105.9(10)

loop_
_geom_bond_atom_site_label_1
_geom_bond_atom_site_label_2
_geom_bond_distance
Si1 O18 1.606(7)
Si1 C21 1.853(3)
Si1 C20 1.863(3)
Si1 C19 1.865(3)
O7A C7 1.301(8)
O7A C7A 1.448(10)
O7B C7 1.185(8)
O8 C8 1.207(8)
O10 C10A 1.402(11)
O10 C10 1.431(9)
O12 C10A 1.382(10)
O12 C12 1.438(9)
O13 C13A 1.399(11)
O13 C13 1.452(8)
O15 C11 1.410(8)
O15 C15 1.434(8)
O17 C17A 1.323(16)
O17 C17 1.484(14)
O18 C18 1.401(11)
N9 C8 1.309(8)
N9 C10 1.444(9)
C7 C8 1.512(10)
C10 C11 1.515(10)
C11 C12 1.522(9)
C12 C13 1.530(9)
C13 C14 1.516(11)
C14 C15 1.536(10)
C14 C14B 1.543(10)
C14 C14A 1.561(11)
C15 C16 1.496(11)
C16 C17 1.495(13)
C17 C18 1.501(14)
C21 C22 1.532(3)
C21 C23 1.535(3)
C21 C24 1.535(3)

loop_
_geom_hbond_atom_site_label_D
_geom_hbond_atom_site_label_H
_geom_hbond_atom_site_label_A
_geom_hbond_distance_DH
_geom_hbond_distance_HA
_geom_hbond_distance_DA
_geom_hbond_angle_DHA
_geom_hbond_site_symmetry_A
N9 H9 O8 0.86 2.02 2.830(7) 156.7 2_455

loop_
_geom_torsion_atom_site_label_1
_geom_torsion_atom_site_label_2
_geom_torsion_atom_site_label_3
_geom_torsion_atom_site_label_4
_geom_torsion
C21 Si1 O18 C18 -164.8(10)
C20 Si1 O18 C18 -33.4(14)
C19 Si1 O18 C18 72.2(13)
C7A O7A C7 O7B 0.3(13)
C7A O7A C7 C8 179.5(8)
C10 N9 C8 O8 1.1(14)
C10 N9 C8 C7 -176.9(7)
O7B C7 C8 O8 -179.2(9)
O7A C7 C8 O8 1.6(12)
O7B C7 C8 N9 -1.2(13)
O7A C7 C8 N9 179.6(7)
C10A O10 C10 N9 -179.9(6)
C10A O10 C10 C11 60.1(7)
C8 N9 C10 O10 115.1(8)
C8 N9 C10 C11 -126.9(7)
C12 O12 C10A O10 59.7(9)
C10 O10 C10A O12 -64.9(9)
C15 O15 C11 C10 74.0(7)
C15 O15 C11 C12 -52.7(7)
O10 C10 C11 O15 -178.9(5)
N9 C10 C11 O15 64.1(7)
O10 C10 C11 C12 -52.9(7)
N9 C10 C11 C12 -169.9(6)
C10A O12 C12 C11 -49.3(8)
C10A O12 C12 C13 76.7(7)
O15 C11 C12 O12 174.2(5)
C10 C11 C12 O12 46.8(7)
O15 C11 C12 C13 48.2(7)
C10 C11 C12 C13 -79.3(7)
C13A O13 C13 C14 140.7(7)
C13A O13 C13 C12 -98.4(8)
O12 C12 C13 O13 63.5(7)
C11 C12 C13 O13 -172.1(6)
O12 C12 C13 C14 -177.0(6)
C11 C12 C13 C14 -52.5(8)
O13 C13 C14 C15 175.0(6)
C12 C13 C14 C15 55.7(8)
O13 C13 C14 C14B -67.2(8)
C12 C13 C14 C14B 173.5(6)
O13 C13 C14 C14A 54.2(8)
C12 C13 C14 C14A -65.1(8)
C11 O15 C15 C16 -174.8(6)
C11 O15 C15 C14 58.8(8)
C13 C14 C15 O15 -57.5(8)
C14B C14 C15 O15 -174.5(6)
C14A C14 C15 O15 63.8(8)
C13 C14 C15 C16 -178.3(6)
C14B C14 C15 C16 64.7(9)
C14A C14 C15 C16 -57.1(9)
O15 C15 C16 C17 72.2(8)
C14 C15 C16 C17 -164.5(7)
C17A O17 C17 C16 148.9(12)
C17A O17 C17 C18 -85.2(14)
C15 C16 C17 O17 -165.6(7)
C15 C16 C17 C18 70.2(10)
Si1 O18 C18 C17 126.7(10)
O17 C17 C18 O18 -68.2(11)
C16 C17 C18 O18 51.4(12)
O18 Si1 C21 C22 -177.1(8)
C20 Si1 C21 C22 56.6(12)
C19 Si1 C21 C22 -47.6(10)
O18 Si1 C21 C23 61.2(9)
C20 Si1 C21 C23 -65.1(12)
C19 Si1 C21 C23 -169.3(10)
O18 Si1 C21 C24 -56.3(9)
C20 Si1 C21 C24 177.4(12)
C19 Si1 C21 C24 73.2(10)
